data_7012346
loop_
_publ_author_name
'David Farrell'
'Karsten Gloe'
'Kerstin Gloe'
'Gudrun Goretzki'
'Vickie McKee'
'Jane Nelson'
'Mark Nieuwenhuyzen'
'Ibolya P\'al'
'Holger Stephan'
'Raewyn M. Town'
'Kathrin Wichmann'

_publ_section_title
;
 Towards promising oxoanion extractants: azacages and open-chain
 counterparts
;
_journal_issue 10
_journal_name_full 'Dalton Trans.'
_journal_page_first 1961
_journal_page_last 1968
_journal_paper_doi 10.1039/b210289g
_journal_year 2003
_chemical_formula_sum 'C33 H59 Cl N11 O25.5 Re5'
_chemical_formula_weight 1984.36
_chemical_name_systematic
; 
? 
;
_space_group_IT_number 33
_symmetry_cell_setting orthorhombic
_symmetry_space_group_name_Hall 'P 2c -2n'
_symmetry_space_group_name_H-M 'P n a 21'
_atom_sites_solution_hydrogens geom
_atom_sites_solution_primary direct
_atom_sites_solution_secondary difmap
_audit_creation_method SHELXL-97
_cell_angle_alpha 90.00
_cell_angle_beta 90.00
_cell_angle_gamma 90.00
_cell_formula_units_Z 8
_cell_length_a 30.9119(18)
_cell_length_b 12.3210(7)
_cell_length_c 27.4541(16)
_cell_measurement_temperature 153(2)
_cell_volume 10456.3(10)
_computing_cell_refinement 'Bruker SMART'
_computing_data_collection 'Bruker SMART'
_computing_data_reduction 'Bruker SHELXTL'
_computing_molecular_graphics 'Bruker SHELXTL'
_computing_publication_material 'Bruker SHELXTL'
_computing_structure_refinement 'SHELXL-97 (Sheldrick, 1997)'
_computing_structure_solution 'SHELXS-97 (Sheldrick, 1990)'
_diffrn_ambient_temperature 153(2)
_diffrn_measured_fraction_theta_full 1.000
_diffrn_measured_fraction_theta_max 1.000
_diffrn_measurement_device_type 'CCD area detector'
_diffrn_measurement_method 'phi and omega scans'
_diffrn_radiation_monochromator graphite
_diffrn_radiation_source 'fine-focus sealed tube'
_diffrn_radiation_type MoK\a
_diffrn_radiation_wavelength 0.71073
_diffrn_reflns_av_R_equivalents 0.0869
_diffrn_reflns_av_sigmaI/netI 0.0654
_diffrn_reflns_limit_h_max 36
_diffrn_reflns_limit_h_min -36
_diffrn_reflns_limit_k_max 14
_diffrn_reflns_limit_k_min -14
_diffrn_reflns_limit_l_max 32
_diffrn_reflns_limit_l_min -32
_diffrn_reflns_number 96679
_diffrn_reflns_theta_full 25.00
_diffrn_reflns_theta_max 25.00
_diffrn_reflns_theta_min 1.32
_exptl_absorpt_coefficient_mu 11.678
_exptl_absorpt_correction_T_max 0.928
_exptl_absorpt_correction_T_min 0.510
_exptl_absorpt_correction_type empirical
_exptl_absorpt_process_details SADABS
_exptl_crystal_colour colourless
_exptl_crystal_density_diffrn 2.521
_exptl_crystal_density_meas ?
_exptl_crystal_density_method 'not measured'
_exptl_crystal_description block
_exptl_crystal_F_000 7440
_exptl_crystal_size_max 0.48
_exptl_crystal_size_mid 0.32
_exptl_crystal_size_min 0.28
_refine_diff_density_max 3.146
_refine_diff_density_min -4.702
_refine_diff_density_rms 0.353
_refine_ls_abs_structure_details 'Flack H D (1983), Acta Cryst. A39, 876-881'
_refine_ls_abs_structure_Flack -0.013(13)
_refine_ls_extinction_method none
_refine_ls_goodness_of_fit_ref 1.093
_refine_ls_hydrogen_treatment calc
_refine_ls_matrix_type full
_refine_ls_number_parameters 1359
_refine_ls_number_reflns 18419
_refine_ls_number_restraints 295
_refine_ls_restrained_S_all 1.087
_refine_ls_R_factor_all 0.0679
_refine_ls_R_factor_gt 0.0586
_refine_ls_shift/su_max 0.005
_refine_ls_shift/su_mean 0.000
_refine_ls_structure_factor_coef Fsqd
_refine_ls_weighting_details 'calc w=1/[\s^2^(Fo^2^)+(0.1131P)^2^+0.0000P] where P=(Fo^2^+2Fc^2^)/3'
_refine_ls_weighting_scheme calc
_refine_ls_wR_factor_gt 0.1629
_refine_ls_wR_factor_ref 0.1695
_reflns_number_gt 16018
_reflns_number_total 18419
_reflns_threshold_expression >2sigma(I)
_cod_data_source_file b210289g.txt
_cod_data_source_block r3reo4am
_cod_depositor_comments
;
The following automatic conversions were performed:
'_symmetry_cell_setting' value 'Orthorhombic' changed to 'orthorhombic'
according to '/home/saulius/struct/CIF-dictionaries/cif_core.dic'
dictionary named 'cif_core.dic' version 2.4.1 from
2010-06-29.

'_exptl_absorpt_correction_type' value 'Empirical' changed to
'empirical' according to
'/home/saulius/struct/CIF-dictionaries/cif_core.dic' dictionary named
'cif_core.dic' version 2.4.1 from 2010-06-29.

Automatic conversion script
Id: cif_fix_enum 1527 2010-12-29 10:47:43Z saulius 

The following automatic conversions were performed:

'_exptl_crystal_density_meas' value 'not_measured' was changed to '?'
- the value is perceived as not measured.

Automatic conversion script
Id: cif_fix_values 3008 2015-01-20 13:52:24Z robertas 
;
_cod_original_sg_symbol_H-M Pna2(1)
_cod_original_formula_sum 'C33 H59 Cl N11 O25.50 Re5'
_cod_database_code 7012346

loop_
_symmetry_equiv_pos_as_xyz
'x, y, z'
'-x, -y, z+1/2'
'x+1/2, -y+1/2, z'
'-x+1/2, y+1/2, z+1/2'

loop_
_atom_site_label
_atom_site_type_symbol
_atom_site_fract_x
_atom_site_fract_y
_atom_site_fract_z
_atom_site_U_iso_or_equiv
_atom_site_adp_type
_atom_site_occupancy
_atom_site_symmetry_multiplicity
_atom_site_calc_flag
_atom_site_refinement_flags
_atom_site_disorder_assembly
_atom_site_disorder_group
Re1 Re 0.99024(2) 0.14102(6) 0.66569(3) 0.01618(16) Uani 1 1 d D . .
O11 O 1.0007(4) 0.0104(10) 0.6524(5) 0.025(3) Uani 1 1 d D . .
O12 O 0.9371(4) 0.1713(11) 0.6569(5) 0.025(3) Uani 1 1 d D . .
O13 O 1.0214(4) 0.2272(11) 0.6328(5) 0.023(3) Uani 1 1 d D . .
O14 O 0.9998(5) 0.1571(10) 0.7258(4) 0.023(3) Uani 1 1 d D . .
Re2 Re 0.94398(2) -0.01114(6) 0.53725(3) 0.01400(16) Uani 1 1 d . . .
O21 O 0.9144(4) -0.0731(11) 0.5818(5) 0.021(3) Uani 1 1 d U . .
O22 O 0.9897(4) -0.0864(11) 0.5253(5) 0.025(3) Uani 1 1 d U . .
O23 O 0.9138(5) 0.0007(11) 0.4854(5) 0.025(3) Uani 1 1 d . . .
O24 O 0.9590(5) 0.1124(11) 0.5585(5) 0.026(3) Uani 1 1 d . . .
Re3 Re 0.63511(2) 0.37449(6) 0.69576(3) 0.01641(16) Uani 1 1 d . . .
O31 O 0.5913(4) 0.4575(12) 0.6858(5) 0.025(3) Uani 1 1 d . . .
O32 O 0.6438(5) 0.3678(12) 0.7583(5) 0.028(3) Uani 1 1 d . . .
O33 O 0.6806(4) 0.4272(11) 0.6683(5) 0.024(3) Uani 1 1 d . . .
O34 O 0.6249(5) 0.2463(12) 0.6728(5) 0.030(3) Uani 1 1 d . . .
Re4 Re 0.77968(3) 0.46796(6) 0.48869(3) 0.01928(17) Uani 1 1 d . . .
O41 O 0.8281(5) 0.5031(12) 0.4641(6) 0.034(4) Uani 1 1 d . . .
O42 O 0.7714(4) 0.5187(11) 0.5471(5) 0.024(3) Uani 1 1 d . . .
O43 O 0.7378(5) 0.5066(11) 0.4500(6) 0.030(3) Uani 1 1 d U . .
O44 O 0.7779(5) 0.3275(13) 0.4944(5) 0.034(4) Uani 1 1 d . . .
Re5 Re 0.89306(3) 0.85597(7) 0.77764(3) 0.0273(2) Uani 1 1 d . . .
O51 O 0.9006(5) 0.8957(15) 0.7199(6) 0.043(4) Uani 1 1 d . . .
O52 O 0.9153(10) 0.9424(16) 0.8136(8) 0.089(9) Uani 1 1 d . . .
O53 O 0.8416(8) 0.831(5) 0.7871(9) 0.19(2) Uani 1 1 d . . .
O54 O 0.9159(14) 0.7392(19) 0.7861(8) 0.150(18) Uani 1 1 d . . .
Re6 Re 0.70732(3) 0.10434(7) 0.71448(3) 0.02213(18) Uani 1 1 d . . .
O61 O 0.7273(4) 0.2326(10) 0.7024(5) 0.019(3) Uani 1 1 d U . .
O62 O 0.6945(5) 0.0402(12) 0.6614(6) 0.038(4) Uani 1 1 d . . .
O63 O 0.7466(5) 0.0318(13) 0.7431(6) 0.034(4) Uani 1 1 d . . .
O64 O 0.6630(4) 0.1078(10) 0.7529(5) 0.020(3) Uani 1 1 d U . .
Re7 Re 0.91092(3) 0.50520(7) 0.69888(3) 0.0279(2) Uani 1 1 d . . .
O71 O 0.9012(6) 0.6404(12) 0.6845(7) 0.046(5) Uani 1 1 d . . .
O72 O 0.9240(6) 0.4879(13) 0.7590(6) 0.042(4) Uani 1 1 d . . .
O73 O 0.8679(5) 0.4262(13) 0.6846(6) 0.042(4) Uani 1 1 d . . .
O74 O 0.9543(6) 0.462(2) 0.6641(8) 0.072(7) Uani 1 1 d . . .
Re8 Re 0.91489(4) 1.25504(11) 0.90173(5) 0.0586(3) Uani 1 1 d . . .
O81 O 0.8889(6) 1.3398(14) 0.8715(7) 0.046(4) Uani 1 1 d . . .
O82 O 0.9285(5) 1.1648(14) 0.8611(6) 0.040(4) Uani 1 1 d . . .
O83 O 0.8897(8) 1.198(2) 0.9369(8) 0.077(7) Uani 1 1 d . . .
O84 O 0.9578(7) 1.3044(17) 0.9232(7) 0.060(5) Uani 1 1 d U . .
Re9 Re 0.79460(5) 0.83236(13) 0.46631(7) 0.0797(5) Uani 1 1 d . . .
O91 O 0.8290(6) 0.7775(16) 0.4291(7) 0.058(5) Uani 1 1 d U . .
O92 O 0.7661(7) 0.7335(17) 0.4847(10) 0.081(7) Uani 1 1 d . . .
O93 O 0.7683(7) 0.9153(16) 0.4373(10) 0.077(7) Uani 1 1 d . . .
O94 O 0.8262(9) 0.891(2) 0.5122(11) 0.096(8) Uani 1 1 d U . .
Re10 Re 0.64791(16) 0.9980(3) 0.52296(14) 0.0799(10) Uani 0.50 1 d PD A 1
O101 O 0.6282(11) 0.946(3) 0.4713(9) 0.055(10) Uiso 0.50 1 d PD A 1
O102 O 0.6147(8) 1.0926(19) 0.5432(10) 0.031(7) Uiso 0.50 1 d PD A 1
O103 O 0.6551(14) 0.898(3) 0.5636(13) 0.087(15) Uiso 0.50 1 d PD A 1
O104 O 0.6953(8) 1.063(3) 0.5086(14) 0.061(11) Uiso 0.50 1 d PD A 1
Re1' Re 0.67866(16) 0.9897(3) 0.52180(14) 0.0799(10) Uani 0.50 1 d PD B 2
O10# O 0.7111(12) 1.087(3) 0.4986(16) 0.086(15) Uiso 0.50 1 d PD B 2
O10' O 0.6501(11) 0.931(3) 0.4781(11) 0.062(11) Uiso 0.50 1 d PD B 2
O10@ O 0.7083(16) 0.903(4) 0.5551(18) 0.16(3) Uiso 0.50 1 d PD B 2
O10? O 0.6411(11) 1.058(3) 0.5575(14) 0.090(15) Uiso 0.50 1 d PD B 2
Cl11 Cl 1.04017(15) 0.7241(4) 0.92172(17) 0.0213(10) Uani 1 1 d . . .
O114 O 1.0172(4) 0.6302(10) 0.9341(5) 0.022(3) Uani 1 1 d . . .
O113 O 1.0224(4) 0.7704(10) 0.8765(5) 0.020(3) Uani 1 1 d . . .
O112 O 1.0372(8) 0.8023(14) 0.9604(7) 0.065(6) Uani 1 1 d . . .
O111 O 1.0850(5) 0.6885(14) 0.9129(7) 0.045(4) Uani 1 1 d . . .
O1W O 0.7489(11) 0.919(2) 0.5663(10) 0.108(10) Uani 1 1 d . . .
O2W O 0.8128(6) 0.4616(15) 0.8840(7) 0.050(5) Uani 1 1 d . . .
O3W O 0.8290(6) 0.5561(17) 0.7860(8) 0.065(6) Uani 1 1 d . . .
N1 N 1.0610(5) 1.0119(11) 0.8434(6) 0.015(3) Uani 1 1 d . . .
N2 N 1.0555(5) 0.4622(11) 0.8138(5) 0.015(3) Uani 1 1 d . . .
C2C C 1.0264(6) 1.0829(17) 0.8566(6) 0.020(4) Uani 1 1 d . . .
H2CA H 1.0044 1.0829 0.8304 0.025 Uiso 1 1 calc R . .
H2CB H 1.0377 1.1577 0.8598 0.025 Uiso 1 1 calc R . .
C2B C 1.1049(6) 1.0609(15) 0.8619(7) 0.018(4) Uani 1 1 d . . .
H2BA H 1.1137 1.1200 0.8395 0.022 Uiso 1 1 calc R . .
H2BB H 1.1001 1.0935 0.8944 0.022 Uiso 1 1 calc R . .
C2A C 1.0635(6) 0.9951(14) 0.7899(7) 0.015(4) Uani 1 1 d U . .
H2AA H 1.0922 0.9652 0.7811 0.018 Uiso 1 1 calc R . .
H2AB H 1.0598 1.0652 0.7728 0.018 Uiso 1 1 calc R . .
C3B C 1.1395(6) 0.9848(14) 0.8654(7) 0.016(4) Uani 1 1 d . . .
H3BA H 1.1664 1.0238 0.8741 0.019 Uiso 1 1 calc R . .
H3BB H 1.1440 0.9503 0.8332 0.019 Uiso 1 1 calc R . .
C3C C 1.0058(5) 1.0502(16) 0.9028(7) 0.017(4) Uani 1 1 d U . .
H3CA H 1.0283 1.0220 0.9251 0.021 Uiso 1 1 calc R . .
H3CB H 0.9927 1.1150 0.9182 0.021 Uiso 1 1 calc R . .
C3A C 1.0286(6) 0.9178(16) 0.7751(7) 0.021(4) Uani 1 1 d U . .
H3AA H 1.0003 0.9555 0.7758 0.025 Uiso 1 1 calc R . .
H3AB H 1.0274 0.8569 0.7986 0.025 Uiso 1 1 calc R . .
N4C N 0.9728(6) 0.9684(13) 0.8965(5) 0.023(4) Uani 1 1 d . . .
H4C1 H 0.9859 0.9043 0.8877 0.028 Uiso 1 1 calc R . .
H4C2 H 0.9550 0.9890 0.8713 0.028 Uiso 1 1 calc R . .
N4B N 1.1304(5) 0.8937(12) 0.9047(6) 0.019(3) Uani 1 1 d . . .
H4B1 H 1.1122 0.9215 0.9281 0.023 Uiso 1 1 calc R . .
H4B2 H 1.1162 0.8370 0.8898 0.023 Uiso 1 1 calc R . .
N4A N 1.0371(5) 0.8732(12) 0.7236(6) 0.015(3) Uani 1 1 d U . .
H4A1 H 1.0376 0.9297 0.7017 0.019 Uiso 1 1 calc R . .
H4A2 H 1.0636 0.8396 0.7228 0.019 Uiso 1 1 calc R . .
C5B C 1.1689(8) 0.8518(17) 0.9284(8) 0.035(5) Uani 1 1 d . . .
H5BA H 1.1599 0.8047 0.9558 0.042 Uiso 1 1 calc R . .
H5BB H 1.1853 0.9135 0.9423 0.042 Uiso 1 1 calc R . .
C5C C 0.9453(6) 0.9485(17) 0.9413(7) 0.025(5) Uani 1 1 d . . .
H5CA H 0.9643 0.9242 0.9683 0.030 Uiso 1 1 calc R . .
H5CB H 0.9317 1.0176 0.9513 0.030 Uiso 1 1 calc R . .
C5A C 1.0037(6) 0.7963(16) 0.7098(8) 0.025(5) Uani 1 1 d . . .
H5AA H 0.9770 0.8364 0.7012 0.030 Uiso 1 1 calc R . .
H5AB H 0.9970 0.7490 0.7380 0.030 Uiso 1 1 calc R . .
C6B C 1.1995(5) 0.7861(13) 0.8948(6) 0.011(3) Uani 1 1 d U . .
C6A C 1.0171(7) 0.7265(17) 0.6673(9) 0.030(5) Uani 1 1 d U . .
C6C C 0.9102(10) 0.8641(17) 0.9334(9) 0.043(7) Uani 1 1 d . . .
C7B C 1.2363(7) 0.8234(17) 0.8764(7) 0.027(5) Uani 1 1 d . . .
H7BA H 1.2455 0.8954 0.8830 0.033 Uiso 1 1 calc R . .
C7C C 0.8680(6) 0.8815(16) 0.9390(6) 0.018(4) Uani 1 1 d U . .
H7CA H 0.8582 0.9511 0.9489 0.022 Uiso 1 1 calc R . .
C7A C 1.0084(10) 0.752(2) 0.6208(8) 0.045(7) Uani 1 1 d . . .
H7AA H 0.9901 0.8126 0.6140 0.054 Uiso 1 1 calc R . .
C8B C 1.2617(7) 0.7532(18) 0.8463(9) 0.032(5) Uani 1 1 d . . .
H8BA H 1.2892 0.7763 0.8350 0.038 Uiso 1 1 calc R . .
C8C C 0.8399(6) 0.8045(17) 0.9311(7) 0.022(4) Uani 1 1 d U . .
H8CA H 0.8100 0.8188 0.9357 0.027 Uiso 1 1 calc R . .
C8A C 1.0250(8) 0.6943(19) 0.5833(10) 0.047(7) Uani 1 1 d . . .
H8AA H 1.0211 0.7164 0.5505 0.056 Uiso 1 1 calc R . .
C9A C 1.0492(9) 0.5967(17) 0.5954(9) 0.037(6) Uani 1 1 d . . .
H9AA H 1.0598 0.5497 0.5707 0.045 Uiso 1 1 calc R . .
C9C C 0.8532(7) 0.7002(18) 0.9158(8) 0.031(5) Uani 1 1 d . . .
H9CA H 0.8334 0.6415 0.9124 0.037 Uiso 1 1 calc R . .
C9B C 1.2470(6) 0.6578(15) 0.8346(8) 0.021(4) Uani 1 1 d . . .
H9BA H 1.2620 0.6119 0.8126 0.026 Uiso 1 1 calc R . .
C10A C 1.0563(6) 0.5746(15) 0.6437(7) 0.021(4) Uani 1 1 d U . .
C10C C 0.8981(6) 0.6892(15) 0.9058(6) 0.016(4) Uani 1 1 d U . .
C10B C 1.2062(6) 0.6248(15) 0.8572(8) 0.020(4) Uani 1 1 d . . .
N11A N 1.0415(6) 0.6332(13) 0.6814(6) 0.024(4) Uani 1 1 d . . .
N11C N 0.9271(5) 0.7669(12) 0.9129(6) 0.021(3) Uani 1 1 d . . .
N11B N 1.1841(5) 0.6890(15) 0.8850(5) 0.021(4) Uani 1 1 d . . .
C12B C 1.1886(7) 0.5118(17) 0.8521(9) 0.029(5) Uani 1 1 d . . .
H12A H 1.1975 0.4801 0.8205 0.034 Uiso 1 1 calc R . .
H12B H 1.1996 0.4649 0.8786 0.034 Uiso 1 1 calc R . .
C12A C 1.0868(6) 0.4830(17) 0.6589(8) 0.025(4) Uani 1 1 d U . .
H12C H 1.0797 0.4169 0.6399 0.030 Uiso 1 1 calc R . .
H12D H 1.1169 0.5039 0.6510 0.030 Uiso 1 1 calc R . .
C12C C 0.9149(6) 0.5847(17) 0.8888(8) 0.026(5) Uani 1 1 d . . .
H12E H 0.8919 0.5456 0.8709 0.031 Uiso 1 1 calc R . .
H12F H 0.9233 0.5399 0.9172 0.031 Uiso 1 1 calc R . .
N13C N 0.9543(5) 0.5999(12) 0.8554(5) 0.015(3) Uani 1 1 d . . .
H13A H 0.9446 0.6290 0.8266 0.018 Uiso 1 1 calc R . .
H13B H 0.9720 0.6508 0.8696 0.018 Uiso 1 1 calc R . .
N13A N 1.0836(5) 0.4575(12) 0.7126(6) 0.017(3) Uani 1 1 d . . .
H13C H 1.1075 0.4176 0.7213 0.021 Uiso 1 1 calc R . .
H13D H 1.0847 0.5219 0.7295 0.021 Uiso 1 1 calc R . .
N13B N 1.1409(5) 0.5202(13) 0.8547(6) 0.021(4) Uani 1 1 d . . .
H13E H 1.1308 0.5511 0.8264 0.025 Uiso 1 1 calc R . .
H13F H 1.1335 0.5654 0.8801 0.025 Uiso 1 1 calc R . .
C14B C 1.1186(6) 0.4093(15) 0.8621(7) 0.016(4) Uani 1 1 d U . .
H14A H 1.1279 0.3576 0.8365 0.019 Uiso 1 1 calc R . .
H14B H 1.1263 0.3787 0.8942 0.019 Uiso 1 1 calc R . .
C14C C 0.9814(6) 0.5027(15) 0.8434(8) 0.021(4) Uani 1 1 d U . .
H14C H 0.9918 0.4682 0.8738 0.025 Uiso 1 1 calc R . .
H14D H 0.9639 0.4489 0.8252 0.025 Uiso 1 1 calc R . .
C14A C 1.0450(7) 0.3983(17) 0.7280(7) 0.027(5) Uani 1 1 d U . .
H14E H 1.0194 0.4459 0.7241 0.032 Uiso 1 1 calc R . .
H14F H 1.0410 0.3346 0.7065 0.032 Uiso 1 1 calc R . .
C15C C 1.0179(6) 0.5365(14) 0.8141(8) 0.019(4) Uani 1 1 d . . .
H15A H 1.0178 0.6024 0.7961 0.022 Uiso 1 1 calc R . .
C15A C 1.0471(7) 0.3610(16) 0.7788(8) 0.026(4) Uani 1 1 d . . .
H15B H 1.0707 0.3075 0.7825 0.031 Uiso 1 1 calc R . .
H15C H 1.0195 0.3253 0.7877 0.031 Uiso 1 1 calc R . .
C15B C 1.0700(6) 0.4284(15) 0.8590(7) 0.016(4) Uani 1 1 d . . .
H15D H 1.0549 0.3602 0.8677 0.020 Uiso 1 1 calc R . .
H15E H 1.0619 0.4838 0.8835 0.020 Uiso 1 1 calc R . .
C2E C 0.7654(6) 0.5721(15) 0.6707(6) 0.018(4) Uani 1 1 d U . .
H2EA H 0.7957 0.5457 0.6698 0.022 Uiso 1 1 calc R . .
H2EB H 0.7485 0.5278 0.6475 0.022 Uiso 1 1 calc R . .
C2F C 0.7991(7) 0.7469(15) 0.6791(7) 0.025(5) Uani 1 1 d . . .
H2FA H 0.8194 0.6937 0.6937 0.031 Uiso 1 1 calc R . .
H2FB H 0.7868 0.7914 0.7058 0.031 Uiso 1 1 calc R . .
C2D C 0.7241(7) 0.7433(15) 0.6548(7) 0.025(4) Uani 1 1 d . . .
H2DA H 0.7284 0.8204 0.6461 0.030 Uiso 1 1 calc R . .
H2DB H 0.7126 0.7408 0.6884 0.030 Uiso 1 1 calc R . .
C3F C 0.8245(5) 0.8229(14) 0.6421(6) 0.012(3) Uani 1 1 d U . .
H3FA H 0.8039 0.8510 0.6174 0.015 Uiso 1 1 calc R . .
H3FB H 0.8365 0.8858 0.6600 0.015 Uiso 1 1 calc R . .
N3 N 0.7646(4) 0.6899(11) 0.6538(5) 0.010(3) Uani 1 1 d U . .
C3E C 0.7471(6) 0.5537(15) 0.7229(7) 0.021(4) Uani 1 1 d . . .
H3EA H 0.7591 0.6082 0.7458 0.025 Uiso 1 1 calc R . .
H3EB H 0.7152 0.5601 0.7229 0.025 Uiso 1 1 calc R . .
C3D C 0.6903(6) 0.6940(16) 0.6201(7) 0.023(4) Uani 1 1 d . . .
H3DA H 0.6825 0.6207 0.6320 0.028 Uiso 1 1 calc R . .
H3DB H 0.6639 0.7393 0.6210 0.028 Uiso 1 1 calc R . .
N4 N 0.8389(5) 0.2151(11) 0.6140(5) 0.011(3) Uani 1 1 d U . .
N4E N 0.7598(5) 0.4476(12) 0.7372(5) 0.015(3) Uani 1 1 d U . .
H4E1 H 0.7895 0.4437 0.7362 0.018 Uiso 1 1 calc R . .
H4E2 H 0.7492 0.3991 0.7146 0.018 Uiso 1 1 calc R . .
N4D N 0.7054(6) 0.6853(14) 0.5690(6) 0.027(4) Uani 1 1 d U . .
H4D1 H 0.7179 0.7501 0.5600 0.032 Uiso 1 1 calc R . .
H4D2 H 0.7264 0.6326 0.5672 0.032 Uiso 1 1 calc R . .
N4F N 0.8584(6) 0.7680(13) 0.6181(6) 0.024(4) Uani 1 1 d . . .
H4F1 H 0.8765 0.7398 0.6416 0.029 Uiso 1 1 calc R . .
H4F2 H 0.8741 0.8186 0.6010 0.029 Uiso 1 1 calc R . .
C5F C 0.8466(6) 0.6764(16) 0.5833(7) 0.021(4) Uani 1 1 d U . .
H5FA H 0.8350 0.6145 0.6022 0.025 Uiso 1 1 calc R . .
H5FB H 0.8235 0.7017 0.5610 0.025 Uiso 1 1 calc R . .
C5D C 0.6704(8) 0.658(2) 0.5336(8) 0.040(6) Uani 1 1 d . . .
H5DA H 0.6491 0.7186 0.5330 0.048 Uiso 1 1 calc R . .
H5DB H 0.6830 0.6522 0.5006 0.048 Uiso 1 1 calc R . .
C5E C 0.7447(7) 0.4115(17) 0.7880(8) 0.031(5) Uani 1 1 d . . .
H5EA H 0.7135 0.3927 0.7871 0.037 Uiso 1 1 calc R . .
H5EB H 0.7488 0.4712 0.8116 0.037 Uiso 1 1 calc R . .
C6E C 0.7711(6) 0.3130(16) 0.8033(7) 0.020(4) Uani 1 1 d U . .
C6D C 0.6478(6) 0.5572(15) 0.5454(7) 0.018(4) Uani 1 1 d U . .
C6F C 0.8843(6) 0.6384(15) 0.5537(7) 0.021(4) Uani 1 1 d . . .
C7F C 0.9031(6) 0.7003(17) 0.5179(7) 0.020(4) Uani 1 1 d U . .
H7FA H 0.8924 0.7710 0.5112 0.024 Uiso 1 1 calc R . .
C7E C 0.7576(6) 0.2473(16) 0.8414(6) 0.020(4) Uani 1 1 d . . .
H7EA H 0.7296 0.2574 0.8549 0.024 Uiso 1 1 calc R . .
C7D C 0.6014(7) 0.556(2) 0.5521(8) 0.033(5) Uani 1 1 d . . .
H7DA H 0.5849 0.6215 0.5519 0.039 Uiso 1 1 calc R . .
C8F C 0.9380(7) 0.6594(16) 0.4915(8) 0.028(5) Uani 1 1 d . . .
H8FA H 0.9502 0.6996 0.4654 0.034 Uiso 1 1 calc R . .
C8D C 0.5817(8) 0.453(2) 0.5590(8) 0.045(7) Uani 1 1 d . . .
H8DA H 0.5511 0.4461 0.5599 0.054 Uiso 1 1 calc R . .
C8E C 0.7813(8) 0.176(2) 0.8580(9) 0.049(8) Uani 1 1 d . . .
H8EA H 0.7735 0.1413 0.8876 0.059 Uiso 1 1 calc R . .
C9E C 0.8210(6) 0.1439(15) 0.8334(7) 0.022(4) Uani 1 1 d . . .
H9EA H 0.8383 0.0842 0.8434 0.026 Uiso 1 1 calc R . .
C9F C 0.9548(7) 0.5547(19) 0.5049(7) 0.029(5) Uani 1 1 d . . .
H9FA H 0.9795 0.5249 0.4892 0.035 Uiso 1 1 calc R . .
C9D C 0.6072(7) 0.363(2) 0.5642(7) 0.033(5) Uani 1 1 d . . .
H9DA H 0.5945 0.2936 0.5692 0.039 Uiso 1 1 calc R . .
C10E C 0.8306(6) 0.2077(15) 0.7949(7) 0.018(4) Uani 1 1 d . . .
C10F C 0.9332(5) 0.4983(15) 0.5421(7) 0.016(4) Uani 1 1 d . . .
C10D C 0.6526(7) 0.3747(19) 0.5622(8) 0.032(5) Uani 1 1 d . . .
N11F N 0.8998(5) 0.5420(13) 0.5672(6) 0.017(3) Uani 1 1 d U . .
N11D N 0.6707(5) 0.4662(14) 0.5511(5) 0.020(4) Uani 1 1 d . . .
N11E N 0.8073(5) 0.2949(12) 0.7806(5) 0.016(3) Uani 1 1 d . . .
C12F C 0.9496(7) 0.3932(17) 0.5590(8) 0.028(5) Uani 1 1 d U . .
H12G H 0.9721 0.4054 0.5841 0.034 Uiso 1 1 calc R . .
H12H H 0.9632 0.3545 0.5314 0.034 Uiso 1 1 calc R . .
C12E C 0.8743(6) 0.1995(17) 0.7665(7) 0.020(4) Uani 1 1 d U . .
H12I H 0.8934 0.2606 0.7758 0.025 Uiso 1 1 calc R . .
H12J H 0.8891 0.1309 0.7751 0.025 Uiso 1 1 calc R . .
C12D C 0.6813(5) 0.2771(16) 0.5675(7) 0.019(4) Uani 1 1 d U . .
H12K H 0.6871 0.2447 0.5351 0.023 Uiso 1 1 calc R . .
H12L H 0.6671 0.2218 0.5881 0.023 Uiso 1 1 calc R . .
N13E N 0.8659(5) 0.2027(11) 0.7134(6) 0.017(3) Uani 1 1 d U . .
H13G H 0.8598 0.2731 0.7046 0.020 Uiso 1 1 calc R . .
H13H H 0.8907 0.1824 0.6973 0.020 Uiso 1 1 calc R . .
N13D N 0.7243(4) 0.3149(12) 0.5914(5) 0.013(3) Uani 1 1 d . . .
H13I H 0.7344 0.3749 0.5750 0.015 Uiso 1 1 calc R . .
H13J H 0.7188 0.3354 0.6230 0.015 Uiso 1 1 calc R . .
N13F N 0.9133(6) 0.3219(15) 0.5807(6) 0.030(4) Uani 1 1 d . . .
H13K H 0.9255 0.2600 0.5935 0.036 Uiso 1 1 calc R . .
H13L H 0.9004 0.3590 0.6058 0.036 Uiso 1 1 calc R . .
C14E C 0.8306(5) 0.1334(14) 0.6970(7) 0.016(4) Uani 1 1 d U . .
H14G H 0.8026 0.1690 0.7040 0.019 Uiso 1 1 calc R . .
H14H H 0.8315 0.0637 0.7149 0.019 Uiso 1 1 calc R . .
C14F C 0.8801(6) 0.2906(16) 0.5455(7) 0.022(4) Uani 1 1 d U . .
H14I H 0.8601 0.3523 0.5399 0.027 Uiso 1 1 calc R . .
H14J H 0.8938 0.2719 0.5140 0.027 Uiso 1 1 calc R . .
C14D C 0.7586(6) 0.2302(14) 0.5915(6) 0.013(4) Uani 1 1 d U . .
H14K H 0.7650 0.2072 0.5577 0.016 Uiso 1 1 calc R . .
H14L H 0.7487 0.1660 0.6101 0.016 Uiso 1 1 calc R . .
C15F C 0.8553(6) 0.1954(16) 0.5641(7) 0.022(4) Uani 1 1 d . . .
H15F H 0.8743 0.1306 0.5643 0.026 Uiso 1 1 calc R . .
H15G H 0.8307 0.1805 0.5421 0.026 Uiso 1 1 calc R . .
C15D C 0.7987(6) 0.2772(15) 0.6147(6) 0.014(4) Uani 1 1 d U . .
H15H H 0.7978 0.3467 0.6297 0.017 Uiso 1 1 calc R . .
C15E C 0.8346(6) 0.1118(15) 0.6412(7) 0.021(4) Uani 1 1 d U . .
H15I H 0.8603 0.0658 0.6349 0.025 Uiso 1 1 calc R . .
H15J H 0.8087 0.0722 0.6297 0.025 Uiso 1 1 calc R . .
Cl12 Cl 1.13681(13) 0.7393(3) 0.76089(16) 0.0146(8) Uani 1 1 d . . .
O121 O 1.1217(4) 0.7845(11) 0.7169(5) 0.024(3) Uani 1 1 d . . .
O122 O 1.1739(5) 0.7953(13) 0.7768(5) 0.033(3) Uani 1 1 d . . .
O123 O 1.1450(6) 0.6227(11) 0.7570(6) 0.041(4) Uani 1 1 d . . .
O124 O 1.1041(5) 0.7499(17) 0.7969(6) 0.048(5) Uani 1 1 d . . .

loop_
_atom_site_aniso_label
_atom_site_aniso_U_11
_atom_site_aniso_U_22
_atom_site_aniso_U_33
_atom_site_aniso_U_23
_atom_site_aniso_U_13
_atom_site_aniso_U_12
Re1 0.0144(4) 0.0154(4) 0.0187(4) 0.0003(3) -0.0022(3) 0.0021(3)
O11 0.020(7) 0.020(7) 0.036(9) 0.002(6) 0.002(6) 0.010(6)
O12 0.026(7) 0.029(8) 0.021(7) -0.004(6) -0.004(6) 0.012(6)
O13 0.019(7) 0.021(7) 0.028(7) 0.005(6) -0.009(6) -0.014(6)
O14 0.038(8) 0.016(7) 0.015(7) -0.009(5) -0.003(6) 0.007(6)
Re2 0.0130(3) 0.0141(4) 0.0149(3) 0.0022(3) 0.0003(3) -0.0008(3)
O21 0.021(3) 0.021(3) 0.020(3) 0.0022(19) 0.0016(19) -0.0016(19)
O22 0.025(3) 0.024(3) 0.025(3) 0.0004(19) -0.0003(19) 0.002(2)
O23 0.029(8) 0.029(8) 0.017(7) -0.008(6) -0.011(6) -0.004(6)
O24 0.028(8) 0.027(8) 0.022(7) 0.003(6) -0.006(6) -0.014(6)
Re3 0.0128(3) 0.0202(4) 0.0162(4) 0.0000(3) 0.0021(3) 0.0000(3)
O31 0.026(7) 0.031(8) 0.017(7) -0.008(6) 0.006(6) 0.000(6)
O32 0.030(8) 0.036(9) 0.019(7) -0.003(6) 0.008(6) 0.018(7)
O33 0.023(7) 0.022(7) 0.028(7) 0.008(6) 0.015(6) 0.000(6)
O34 0.032(8) 0.034(9) 0.023(7) 0.009(6) -0.004(6) -0.005(7)
Re4 0.0225(4) 0.0195(4) 0.0158(4) 0.0031(3) -0.0008(3) 0.0004(3)
O41 0.037(9) 0.041(9) 0.023(8) 0.006(7) 0.008(7) 0.001(7)
O42 0.023(7) 0.026(7) 0.023(8) -0.005(6) -0.001(6) -0.003(6)
O43 0.031(4) 0.030(4) 0.030(4) 0.002(2) -0.001(2) 0.002(2)
O44 0.035(9) 0.043(9) 0.024(8) 0.008(7) 0.003(7) 0.010(7)
Re5 0.0238(4) 0.0288(5) 0.0293(4) -0.0008(4) 0.0004(3) -0.0011(4)
O51 0.034(9) 0.062(12) 0.033(9) 0.009(8) 0.000(7) 0.003(8)
O52 0.17(3) 0.025(10) 0.071(15) 0.009(10) -0.047(16) -0.021(13)
O53 0.050(16) 0.48(7) 0.045(15) -0.01(3) -0.003(12) -0.10(3)
O54 0.35(5) 0.057(15) 0.044(13) 0.000(11) -0.04(2) 0.13(2)
Re6 0.0198(4) 0.0238(4) 0.0229(4) 0.0067(3) 0.0012(3) -0.0036(3)
O61 0.020(3) 0.017(3) 0.020(3) 0.0009(19) 0.0009(19) -0.0026(19)
O62 0.060(11) 0.024(8) 0.031(8) -0.012(7) -0.011(8) -0.006(7)
O63 0.023(8) 0.041(9) 0.038(9) 0.034(7) -0.003(7) -0.013(7)
O64 0.021(3) 0.021(3) 0.019(3) 0.0030(19) -0.0010(19) -0.0007(19)
Re7 0.0294(5) 0.0215(4) 0.0328(5) 0.0034(4) -0.0114(4) -0.0006(3)
O71 0.051(10) 0.027(9) 0.062(12) 0.021(8) -0.025(9) -0.005(7)
O72 0.053(11) 0.031(9) 0.041(10) -0.002(7) -0.006(8) 0.009(8)
O73 0.038(9) 0.034(9) 0.055(11) 0.007(8) -0.009(8) -0.030(7)
O74 0.046(11) 0.108(18) 0.063(13) -0.037(13) -0.023(10) 0.050(12)
Re8 0.0625(8) 0.0497(7) 0.0636(8) 0.0023(6) 0.0048(6) 0.0010(6)
O81 0.050(11) 0.030(9) 0.057(11) 0.005(8) -0.002(9) -0.012(8)
O82 0.039(9) 0.044(10) 0.038(9) 0.006(8) -0.005(7) 0.010(8)
O83 0.085(16) 0.083(17) 0.063(14) 0.037(12) 0.027(12) 0.009(13)
O84 0.061(5) 0.060(5) 0.060(5) 0.001(2) -0.002(2) 0.000(2)
Re9 0.0702(10) 0.0655(9) 0.1034(12) 0.0203(9) 0.0085(8) -0.0030(7)
O91 0.057(5) 0.057(5) 0.058(5) 0.000(2) 0.000(2) 0.003(2)
O92 0.070(14) 0.056(13) 0.12(2) -0.013(14) -0.037(14) -0.017(11)
O93 0.084(16) 0.037(12) 0.111(19) 0.041(12) 0.011(14) -0.010(11)
O94 0.096(8) 0.095(8) 0.097(8) 0.000(2) 0.000(2) -0.001(2)
Re10 0.135(3) 0.0480(10) 0.0563(11) -0.0012(8) 0.004(2) -0.008(2)
Re1' 0.135(3) 0.0480(10) 0.0563(11) -0.0012(8) 0.004(2) -0.008(2)
Cl11 0.020(2) 0.023(2) 0.021(2) -0.0043(19) -0.0102(18) 0.0019(19)
O114 0.020(7) 0.011(7) 0.035(8) 0.003(6) 0.005(6) 0.003(5)
O113 0.019(7) 0.015(7) 0.026(7) 0.010(6) -0.002(6) 0.004(5)
O112 0.114(18) 0.029(10) 0.051(11) -0.030(9) 0.009(12) -0.017(10)
O111 0.023(8) 0.037(10) 0.075(13) -0.014(9) -0.001(8) 0.006(7)
O1W 0.16(3) 0.080(18) 0.082(18) 0.017(15) -0.052(19) -0.045(19)
O2W 0.041(10) 0.040(10) 0.069(13) 0.012(9) -0.006(9) -0.003(8)
O3W 0.054(12) 0.054(13) 0.088(16) -0.023(11) -0.003(11) -0.018(10)
N1 0.017(8) 0.010(7) 0.017(8) -0.011(6) 0.011(6) -0.009(6)
N2 0.029(9) 0.001(7) 0.014(8) -0.002(6) 0.002(6) 0.002(6)
C2C 0.014(9) 0.036(12) 0.011(9) -0.002(8) -0.007(7) 0.001(8)
C2B 0.017(10) 0.014(9) 0.023(10) 0.004(8) -0.008(8) -0.007(7)
C2A 0.008(7) 0.011(7) 0.026(8) -0.006(6) 0.004(6) 0.004(6)
C3B 0.023(10) 0.008(9) 0.017(9) 0.003(7) 0.003(7) -0.006(7)
C3C 0.007(7) 0.022(8) 0.023(7) 0.009(6) -0.004(6) 0.000(6)
C3A 0.024(7) 0.021(7) 0.017(7) 0.003(6) -0.004(6) 0.007(6)
N4C 0.046(11) 0.018(8) 0.006(7) 0.002(6) -0.004(7) 0.012(8)
N4B 0.024(9) 0.014(8) 0.019(8) -0.008(6) 0.011(7) 0.004(7)
N4A 0.013(6) 0.012(6) 0.021(6) -0.002(5) -0.003(5) 0.011(5)
C5B 0.055(15) 0.019(11) 0.031(12) -0.001(9) 0.004(11) 0.018(10)
C5C 0.025(11) 0.026(11) 0.025(11) -0.002(9) 0.023(8) 0.002(9)
C5A 0.017(10) 0.023(10) 0.037(12) -0.014(9) 0.001(8) -0.006(8)
C6B 0.013(7) 0.005(7) 0.016(7) 0.005(6) -0.004(6) 0.003(6)
C6A 0.034(8) 0.021(8) 0.035(8) -0.010(7) 0.001(7) 0.009(7)
C6C 0.09(2) 0.009(10) 0.030(13) -0.009(9) -0.008(13) 0.000(11)
C7B 0.041(13) 0.017(10) 0.024(10) -0.002(8) 0.001(9) -0.005(9)
C7C 0.015(7) 0.026(8) 0.013(7) 0.002(6) 0.010(6) 0.001(6)
C7A 0.08(2) 0.032(13) 0.026(12) 0.007(10) -0.023(12) 0.006(12)
C8B 0.014(10) 0.033(13) 0.049(14) 0.009(10) -0.013(9) -0.003(9)
C8C 0.015(7) 0.030(8) 0.022(7) -0.006(6) 0.003(6) 0.012(7)
C8A 0.053(16) 0.027(13) 0.061(17) -0.017(12) -0.046(13) 0.014(11)
C9A 0.064(17) 0.011(10) 0.038(13) 0.008(9) -0.021(12) -0.004(10)
C9C 0.031(12) 0.032(12) 0.029(12) 0.010(9) -0.019(9) -0.007(10)
C9B 0.006(9) 0.017(10) 0.041(12) -0.012(9) 0.006(8) 0.004(7)
C10A 0.024(8) 0.011(7) 0.029(8) -0.001(6) -0.002(6) -0.003(6)
C10C 0.017(7) 0.020(7) 0.010(7) -0.005(6) 0.009(6) -0.001(6)
C10B 0.013(9) 0.016(10) 0.033(11) -0.007(8) -0.011(8) -0.006(7)
N11A 0.030(9) 0.015(8) 0.026(9) 0.004(7) -0.011(7) -0.002(7)
N11C 0.027(9) 0.010(8) 0.025(9) -0.004(6) 0.006(7) -0.002(7)
N11B 0.013(8) 0.042(11) 0.009(7) 0.012(7) 0.004(6) 0.013(7)
C12B 0.018(11) 0.028(12) 0.040(13) -0.018(9) -0.010(9) 0.007(9)
C12A 0.022(8) 0.026(8) 0.028(8) 0.003(7) 0.008(7) 0.013(7)
C12C 0.009(9) 0.019(10) 0.051(14) -0.009(9) 0.004(9) -0.001(8)
N13C 0.024(8) 0.007(7) 0.014(8) 0.005(6) -0.001(6) -0.002(6)
N13A 0.014(8) 0.012(7) 0.026(8) 0.005(6) -0.004(6) 0.005(6)
N13B 0.016(8) 0.025(9) 0.021(9) 0.008(7) -0.007(6) -0.002(7)
C14B 0.013(7) 0.017(7) 0.017(7) 0.002(6) -0.005(6) -0.009(6)
C14C 0.017(7) 0.018(7) 0.028(8) -0.004(6) 0.005(6) 0.009(6)
C14A 0.032(8) 0.028(8) 0.020(8) -0.006(6) -0.015(7) 0.006(7)
C15C 0.011(9) 0.002(8) 0.042(12) 0.008(8) 0.013(8) 0.001(7)
C15A 0.027(11) 0.022(11) 0.029(11) -0.007(9) 0.005(9) -0.009(8)
C15B 0.009(9) 0.018(10) 0.022(9) -0.005(7) 0.001(7) -0.004(7)
C2E 0.025(7) 0.018(7) 0.010(7) 0.007(6) -0.003(6) -0.001(6)
C2F 0.049(13) 0.007(9) 0.021(10) 0.000(7) 0.012(9) -0.006(9)
C2D 0.034(12) 0.014(10) 0.026(11) -0.003(8) 0.003(8) -0.008(8)
C3F 0.012(7) 0.011(7) 0.014(7) -0.003(6) 0.006(6) 0.006(6)
N3 0.010(3) 0.009(3) 0.009(3) 0.0016(19) 0.0003(19) -0.0011(19)
C3E 0.021(10) 0.013(9) 0.029(11) -0.001(8) 0.006(8) 0.012(8)
C3D 0.024(11) 0.020(10) 0.025(10) 0.014(8) 0.006(8) 0.012(8)
N4 0.014(4) 0.008(4) 0.012(4) 0.000(3) 0.001(3) 0.000(3)
N4E 0.015(4) 0.014(4) 0.016(4) -0.001(2) 0.000(2) 0.001(2)
N4D 0.032(7) 0.016(7) 0.032(7) 0.000(6) -0.006(6) 0.014(6)
N4F 0.037(10) 0.013(8) 0.021(9) -0.002(7) -0.011(7) -0.001(7)
C5F 0.021(4) 0.020(4) 0.022(4) -0.001(2) 0.000(2) -0.001(2)
C5D 0.057(16) 0.046(14) 0.018(11) 0.000(10) -0.021(11) 0.025(12)
C5E 0.034(13) 0.023(11) 0.037(13) -0.001(9) 0.005(10) -0.002(9)
C6E 0.023(8) 0.022(8) 0.015(7) 0.006(6) 0.011(6) -0.006(6)
C6D 0.018(4) 0.018(4) 0.018(4) -0.001(2) 0.000(2) 0.001(2)
C6F 0.021(10) 0.014(10) 0.029(11) -0.011(8) 0.003(8) -0.010(8)
C7F 0.018(7) 0.022(8) 0.020(7) 0.001(6) -0.003(6) -0.016(6)
C7E 0.022(10) 0.031(12) 0.007(8) -0.005(8) 0.001(7) -0.012(9)
C7D 0.019(11) 0.047(14) 0.032(12) -0.017(10) -0.008(9) 0.019(10)
C8F 0.038(12) 0.017(10) 0.030(11) -0.007(9) 0.005(10) -0.003(9)
C8D 0.039(14) 0.07(2) 0.021(11) -0.001(12) 0.002(10) 0.037(14)
C8E 0.035(14) 0.073(19) 0.039(14) 0.043(14) -0.031(11) -0.025(13)
C9E 0.015(10) 0.017(10) 0.034(11) 0.001(8) 0.002(8) 0.001(8)
C9F 0.018(10) 0.044(13) 0.024(11) 0.014(10) 0.007(8) -0.002(9)
C9D 0.020(11) 0.063(16) 0.015(10) 0.004(10) 0.003(8) -0.009(10)
C10E 0.019(10) 0.015(9) 0.020(9) 0.004(7) 0.012(7) 0.002(8)
C10F 0.007(8) 0.023(10) 0.018(9) 0.006(7) 0.003(7) 0.002(7)
C10D 0.034(13) 0.045(14) 0.017(10) 0.004(9) 0.003(9) 0.019(11)
N11F 0.017(4) 0.017(4) 0.018(4) 0.001(2) 0.000(2) 0.000(2)
N11D 0.015(8) 0.034(10) 0.011(8) -0.010(7) -0.008(6) -0.003(7)
N11E 0.016(8) 0.015(8) 0.018(8) 0.008(6) -0.009(6) -0.004(6)
C12F 0.022(8) 0.028(8) 0.034(8) 0.005(7) -0.007(7) -0.003(7)
C12E 0.006(7) 0.030(8) 0.026(8) -0.005(6) -0.001(6) 0.002(6)
C12D 0.009(7) 0.025(8) 0.022(7) 0.007(6) -0.006(6) -0.011(6)
N13E 0.017(6) 0.007(6) 0.027(7) -0.001(5) 0.000(5) 0.006(5)
N13D 0.013(7) 0.012(7) 0.013(7) -0.004(6) 0.001(6) 0.001(6)
N13F 0.038(11) 0.033(10) 0.020(9) 0.014(8) -0.007(8) -0.016(8)
C14E 0.008(6) 0.011(7) 0.030(7) 0.010(6) -0.001(6) 0.000(6)
C14F 0.022(4) 0.023(4) 0.022(4) 0.000(2) 0.000(2) 0.001(2)
C14D 0.024(7) 0.012(7) 0.003(6) 0.005(5) 0.000(6) 0.000(6)
C15F 0.017(9) 0.024(10) 0.025(10) -0.014(8) 0.012(8) -0.013(8)
C15D 0.014(4) 0.014(4) 0.014(4) 0.001(2) 0.000(2) 0.000(2)
C15E 0.018(7) 0.014(7) 0.031(8) 0.009(6) 0.005(6) 0.004(6)
Cl12 0.013(2) 0.011(2) 0.020(2) 0.0012(16) 0.0022(16) 0.0017(16)
O121 0.021(7) 0.030(8) 0.021(7) -0.002(6) 0.002(6) 0.004(6)
O122 0.029(8) 0.044(9) 0.027(8) -0.006(7) 0.004(6) -0.006(7)
O123 0.075(12) 0.004(7) 0.045(10) -0.004(6) -0.007(9) 0.012(7)
O124 0.028(9) 0.095(15) 0.022(8) 0.024(9) 0.016(6) 0.011(9)

loop_
_atom_type_symbol
_atom_type_description
_atom_type_scat_dispersion_real
_atom_type_scat_dispersion_imag
_atom_type_scat_source
C C 0.0033 0.0016 'International Tables Vol C Tables 4.2.6.8 and 6.1.1.4'
H H 0.0000 0.0000 'International Tables Vol C Tables 4.2.6.8 and 6.1.1.4'
N N 0.0061 0.0033 'International Tables Vol C Tables 4.2.6.8 and 6.1.1.4'
O O 0.0106 0.0060 'International Tables Vol C Tables 4.2.6.8 and 6.1.1.4'
Re Re -1.0185 7.2310 'International Tables Vol C Tables 4.2.6.8 and 6.1.1.4'
Cl Cl 0.1484 0.1585 'International Tables Vol C Tables 4.2.6.8 and 6.1.1.4'

loop_
_geom_angle_atom_site_label_1
_geom_angle_atom_site_label_2
_geom_angle_atom_site_label_3
_geom_angle
_geom_angle_site_symmetry_1
_geom_angle_site_symmetry_3
_geom_angle_publ_flag
O11 Re1 O13 112.0(7) . . ?
O11 Re1 O14 106.9(6) . . ?
O13 Re1 O14 110.3(6) . . ?
O11 Re1 O12 111.4(6) . . ?
O13 Re1 O12 109.7(6) . . ?
O14 Re1 O12 106.4(6) . . ?
O24 Re2 O21 107.6(6) . . ?
O24 Re2 O23 111.1(6) . . ?
O21 Re2 O23 110.0(7) . . ?
O24 Re2 O22 108.9(7) . . ?
O21 Re2 O22 109.6(6) . . ?
O23 Re2 O22 109.6(7) . . ?
O31 Re3 O33 110.5(6) . . ?
O31 Re3 O34 109.9(7) . . ?
O33 Re3 O34 109.6(7) . . ?
O31 Re3 O32 107.8(6) . . ?
O33 Re3 O32 108.9(7) . . ?
O34 Re3 O32 110.1(7) . . ?
O41 Re4 O43 110.1(7) . . ?
O41 Re4 O44 108.5(7) . . ?
O43 Re4 O44 107.7(7) . . ?
O41 Re4 O42 113.8(7) . . ?
O43 Re4 O42 110.8(7) . . ?
O44 Re4 O42 105.7(7) . . ?
O52 Re5 O54 108.3(15) . . ?
O52 Re5 O53 116.2(18) . . ?
O54 Re5 O53 104(3) . . ?
O52 Re5 O51 109.1(11) . . ?
O54 Re5 O51 109.6(11) . . ?
O53 Re5 O51 109.9(12) . . ?
O62 Re6 O63 108.5(8) . . ?
O62 Re6 O61 110.1(7) . . ?
O63 Re6 O61 108.4(6) . . ?
O62 Re6 O64 110.4(7) . . ?
O63 Re6 O64 107.3(7) . . ?
O61 Re6 O64 112.1(6) . . ?
O73 Re7 O72 109.7(8) . . ?
O73 Re7 O74 107.7(10) . . ?
O72 Re7 O74 108.2(9) . . ?
O73 Re7 O71 111.2(8) . . ?
O72 Re7 O71 112.3(8) . . ?
O74 Re7 O71 107.6(11) . . ?
O83 Re8 O84 113.4(13) . . ?
O83 Re8 O81 114.3(11) . . ?
O84 Re8 O81 112.0(10) . . ?
O83 Re8 O82 105.5(12) . . ?
O84 Re8 O82 107.6(10) . . ?
O81 Re8 O82 103.1(9) . . ?
O93 Re9 O92 112.6(11) . . ?
O93 Re9 O91 107.4(12) . . ?
O92 Re9 O91 104.1(12) . . ?
O93 Re9 O94 113.3(13) . . ?
O92 Re9 O94 113.5(13) . . ?
O91 Re9 O94 105.1(12) . . ?
O102 Re10 O103 112.2(16) . . ?
O102 Re10 O101 109.3(14) . . ?
O103 Re10 O101 109.3(16) . . ?
O102 Re10 O104 106.2(14) . . ?
O103 Re10 O104 112.4(17) . . ?
O101 Re10 O104 107.2(15) . . ?
O10' Re1' O10@ 114(2) . . ?
O10' Re1' O10# 110.7(17) . . ?
O10@ Re1' O10# 109.5(19) . . ?
O10' Re1' O10? 105.4(16) . . ?
O10@ Re1' O10? 111.4(19) . . ?
O10# Re1' O10? 105.5(17) . . ?
O1W O10@ Re1' 124(4) . . ?
O114 Cl11 O112 110.1(11) . . ?
O114 Cl11 O111 105.7(9) . . ?
O112 Cl11 O111 112.3(12) . . ?
O114 Cl11 O113 109.6(8) . . ?
O112 Cl11 O113 109.8(11) . . ?
O111 Cl11 O113 109.2(10) . . ?
C2C N1 C2A 112.1(15) . . ?
C2C N1 C2B 109.2(14) . . ?
C2A N1 C2B 109.1(13) . . ?
C15B N2 C15C 115.9(15) . . ?
C15B N2 C15A 111.0(14) . . ?
C15C N2 C15A 111.0(15) . . ?
N1 C2C C3C 112.0(16) . . ?
C3B C2B N1 114.7(15) . . ?
N1 C2A C3A 108.5(15) . . ?
C2B C3B N4B 112.2(15) . . ?
N4C C3C C2C 113.2(16) . . ?
C2A C3A N4A 110.7(15) . . ?
C3C N4C C5C 114.4(15) . . ?
C5B N4B C3B 114.3(16) . . ?
C5A N4A C3A 110.6(15) . . ?
N4B C5B C6B 114.7(17) . . ?
C6C C5C N4C 113.3(17) . . ?
N4A C5A C6A 112.2(16) . . ?
N11B C6B C7B 123.2(17) . . ?
N11B C6B C5B 112.1(16) . . ?
C7B C6B C5B 124.7(18) . . ?
C7A C6A N11A 124(2) . . ?
C7A C6A C5A 123(2) . . ?
N11A C6A C5A 113.2(19) . . ?
C7C C6C N11C 123(2) . . ?
C7C C6C C5C 125.0(19) . . ?
N11C C6C C5C 112(2) . . ?
C6B C7B C8B 118.8(19) . . ?
C8C C7C C6C 121.1(19) . . ?
C6A C7A C8A 121(2) . . ?
C9B C8B C7B 120(2) . . ?
C7C C8C C9C 121.2(18) . . ?
C7A C8A C9A 117(2) . . ?
C10A C9A C8A 118(2) . . ?
C8C C9C C10C 115.3(19) . . ?
C8B C9B C10B 116.5(18) . . ?
N11A C10A C9A 125.7(19) . . ?
N11A C10A C12A 113.5(17) . . ?
C9A C10A C12A 120.6(19) . . ?
N11C C10C C9C 124.3(18) . . ?
N11C C10C C12C 116.1(16) . . ?
C9C C10C C12C 119.5(17) . . ?
N11B C10B C9B 122.4(17) . . ?
N11B C10B C12B 115.4(18) . . ?
C9B C10B C12B 122.1(18) . . ?
C10A N11A C6A 113.9(17) . . ?
C10C N11C C6C 114.7(18) . . ?
C6B N11B C10B 119.0(16) . . ?
N13B C12B C10B 107.0(16) . . ?
N13A C12A C10A 112.3(15) . . ?
C10C C12C N13C 111.4(16) . . ?
C14C N13C C12C 118.6(14) . . ?
C14A N13A C12A 116.1(15) . . ?
C12B N13B C14B 112.9(15) . . ?
C15B C14B N13B 107.2(15) . . ?
C15C C14C N13C 109.3(15) . . ?
C15A C14A N13A 113.4(16) . . ?
C14C C15C N2 115.9(15) . . ?
C14A C15A N2 109.5(16) . . ?
N2 C15B C14B 114.6(15) . . ?
N3 C2E C3E 114.4(15) . . ?
N3 C2F C3F 109.9(15) . . ?
N3 C2D C3D 114.0(15) . . ?
N4F C3F C2F 112.5(15) . . ?
C2D N3 C2F 114.6(15) . . ?
C2D N3 C2E 116.8(14) . . ?
C2F N3 C2E 107.5(13) . . ?
N4E C3E C2E 106.7(14) . . ?
N4D C3D C2D 113.6(16) . . ?
C15D N4 C15F 113.0(14) . . ?
C15D N4 C15E 111.7(14) . . ?
C15F N4 C15E 110.8(15) . . ?
C3E N4E C5E 115.6(14) . . ?
C5D N4D C3D 113.8(17) . . ?
C3F N4F C5F 118.0(15) . . ?
C6F C5F N4F 112.7(15) . . ?
C6D C5D N4D 113.0(17) . . ?
N4E C5E C6E 108.6(16) . . ?
N11E C6E C7E 121.3(18) . . ?
N11E C6E C5E 117.8(16) . . ?
C7E C6E C5E 120.8(17) . . ?
N11D C6D C7D 120.5(19) . . ?
N11D C6D C5D 119.1(18) . . ?
C7D C6D C5D 120.4(19) . . ?
N11F C6F C7F 122.8(18) . . ?
N11F C6F C5F 114.1(17) . . ?
C7F C6F C5F 123.0(18) . . ?
C6F C7F C8F 119.9(19) . . ?
C8E C7E C6E 121(2) . . ?
C8D C7D C6D 116(2) . . ?
C7F C8F C9F 118.1(19) . . ?
C9D C8D C7D 119(2) . . ?
C7E C8E C9E 122(2) . . ?
C10E C9E C8E 113.0(18) . . ?
C10F C9F C8F 117.2(19) . . ?
C8D C9D C10D 119(2) . . ?
N11E C10E C9E 124.8(17) . . ?
N11E C10E C12E 111.6(15) . . ?
C9E C10E C12E 123.0(17) . . ?
N11F C10F C9F 122.5(18) . . ?
N11F C10F C12F 116.9(17) . . ?
C9F C10F C12F 120.2(17) . . ?
N11D C10D C9D 122(2) . . ?
N11D C10D C12D 117.6(19) . . ?
C9D C10D C12D 120(2) . . ?
C6F N11F C10F 119.1(16) . . ?
C10D N11D C6D 121.9(17) . . ?
C6E N11E C10E 117.2(15) . . ?
C10F C12F N13F 112.0(17) . . ?
N13E C12E C10E 109.8(14) . . ?
C10D C12D N13D 107.9(16) . . ?
C14E N13E C12E 114.7(15) . . ?
C14D N13D C12D 113.6(13) . . ?
C14F N13F C12F 113.9(15) . . ?
N13E C14E C15E 110.1(15) . . ?
C15F C14F N13F 109.9(16) . . ?
N13D C14D C15D 108.5(14) . . ?
C14F C15F N4 111.4(15) . . ?
N4 C15D C14D 119.5(15) . . ?
N4 C15E C14E 110.8(15) . . ?
O122 Cl12 O121 110.0(9) . . ?
O122 Cl12 O124 108.7(10) . . ?
O121 Cl12 O124 108.9(9) . . ?
O122 Cl12 O123 111.2(10) . . ?
O121 Cl12 O123 112.5(9) . . ?
O124 Cl12 O123 105.3(11) . . ?

loop_
_geom_bond_atom_site_label_1
_geom_bond_atom_site_label_2
_geom_bond_distance
_geom_bond_site_symmetry_2
_geom_bond_publ_flag
Re1 O11 1.681(12) . ?
Re1 O13 1.695(12) . ?
Re1 O14 1.688(12) . ?
Re1 O12 1.702(12) . ?
Re2 O24 1.695(13) . ?
Re2 O21 1.709(13) . ?
Re2 O23 1.707(13) . ?
Re2 O22 1.723(13) . ?
Re3 O31 1.719(14) . ?
Re3 O33 1.722(12) . ?
Re3 O34 1.729(15) . ?
Re3 O32 1.741(14) . ?
Re4 O41 1.698(15) . ?
Re4 O43 1.741(15) . ?
Re4 O44 1.739(16) . ?
Re4 O42 1.739(13) . ?
Re5 O52 1.61(2) . ?
Re5 O54 1.619(18) . ?
Re5 O53 1.64(2) . ?
Re5 O51 1.677(16) . ?
Re6 O62 1.704(14) . ?
Re6 O63 1.700(14) . ?
Re6 O61 1.729(12) . ?
Re6 O64 1.730(13) . ?
Re7 O73 1.695(14) . ?
Re7 O72 1.713(17) . ?
Re7 O74 1.728(19) . ?
Re7 O71 1.738(15) . ?
Re8 O83 1.43(2) . ?
Re8 O84 1.57(2) . ?
Re8 O81 1.556(18) . ?
Re8 O82 1.630(17) . ?
Re9 O93 1.53(2) . ?
Re9 O92 1.59(2) . ?
Re9 O91 1.62(2) . ?
Re9 O94 1.75(3) . ?
Re10 O102 1.649(18) . ?
Re10 O103 1.68(2) . ?
Re10 O101 1.671(19) . ?
Re10 O104 1.72(2) . ?
Re1' O10' 1.657(19) . ?
Re1' O10@ 1.68(2) . ?
Re1' O10# 1.69(2) . ?
Re1' O10? 1.74(2) . ?
O10@ O1W 1.30(5) . ?
Cl11 O114 1.400(14) . ?
Cl11 O112 1.436(17) . ?
Cl11 O111 1.473(16) . ?
Cl11 O113 1.472(13) . ?
N1 C2C 1.43(2) . ?
N1 C2A 1.48(2) . ?
N1 C2B 1.57(2) . ?
N2 C15B 1.38(2) . ?
N2 C15C 1.48(2) . ?
N2 C15A 1.60(2) . ?
C2C C3C 1.47(3) . ?
C2B C3B 1.43(3) . ?
C2A C3A 1.50(3) . ?
C3B N4B 1.58(2) . ?
C3C N4C 1.44(2) . ?
C3A N4A 1.54(2) . ?
N4C C5C 1.51(2) . ?
N4B C5B 1.45(3) . ?
N4A C5A 1.45(2) . ?
C5B C6B 1.55(3) . ?
C5C C6C 1.52(3) . ?
C5A C6A 1.51(3) . ?
C6B N11B 1.32(2) . ?
C6B C7B 1.33(3) . ?
C6A C7A 1.34(3) . ?
C6A N11A 1.43(3) . ?
C6C C7C 1.33(3) . ?
C6C N11C 1.42(3) . ?
C7B C8B 1.43(3) . ?
C7C C8C 1.31(3) . ?
C7A C8A 1.36(4) . ?
C8B C9B 1.30(3) . ?
C8C C9C 1.41(3) . ?
C8A C9A 1.45(3) . ?
C9A C10A 1.37(3) . ?
C9C C10C 1.42(3) . ?
C9B C10B 1.46(3) . ?
C10A N11A 1.34(3) . ?
C10A C12A 1.53(3) . ?
C10C N11C 1.33(2) . ?
C10C C12C 1.47(3) . ?
C10B N11B 1.29(3) . ?
C10B C12B 1.50(3) . ?
C12B N13B 1.48(3) . ?
C12A N13A 1.51(3) . ?
C12C N13C 1.53(2) . ?
N13C C14C 1.50(2) . ?
N13A C14A 1.46(3) . ?
N13B C14B 1.54(2) . ?
C14B C15B 1.52(2) . ?
C14C C15C 1.45(3) . ?
C14A C15A 1.47(3) . ?
C2E N3 1.52(2) . ?
C2E C3E 1.56(3) . ?
C2F N3 1.45(2) . ?
C2F C3F 1.59(2) . ?
C2D N3 1.41(2) . ?
C2D C3D 1.54(3) . ?
C3F N4F 1.41(2) . ?
C3E N4E 1.42(2) . ?
C3D N4D 1.48(3) . ?
N4 C15D 1.46(2) . ?
N4 C15F 1.48(2) . ?
N4 C15E 1.48(2) . ?
N4E C5E 1.54(3) . ?
N4D C5D 1.49(3) . ?
N4F C5F 1.52(2) . ?
C5F C6F 1.50(3) . ?
C5D C6D 1.47(3) . ?
C5E C6E 1.52(3) . ?
C6E N11E 1.30(2) . ?
C6E C7E 1.39(3) . ?
C6D N11D 1.34(2) . ?
C6D C7D 1.44(3) . ?
C6F N11F 1.33(3) . ?
C6F C7F 1.37(3) . ?
C7F C8F 1.39(3) . ?
C7E C8E 1.23(3) . ?
C7D C8D 1.43(4) . ?
C8F C9F 1.44(3) . ?
C8D C9D 1.36(3) . ?
C8E C9E 1.46(3) . ?
C9E C10E 1.35(3) . ?
C9F C10F 1.41(3) . ?
C9D C10D 1.41(3) . ?
C10E N11E 1.35(2) . ?
C10E C12E 1.56(2) . ?
C10F N11F 1.35(2) . ?
C10F C12F 1.47(3) . ?
C10D N11D 1.30(3) . ?
C10D C12D 1.50(3) . ?
C12F N13F 1.54(3) . ?
C12E N13E 1.48(2) . ?
C12D N13D 1.55(2) . ?
N13E C14E 1.46(2) . ?
N13D C14D 1.49(2) . ?
N13F C14F 1.46(2) . ?
C14E C15E 1.56(3) . ?
C14F C15F 1.49(3) . ?
C14D C15D 1.51(2) . ?
Cl12 O122 1.408(16) . ?
Cl12 O121 1.411(14) . ?
Cl12 O124 1.419(15) . ?
Cl12 O123 1.462(13) . ?
